data_7025898
loop_
_publ_author_name
'Hallett, Andrew J.'
'Adams, Christopher J.'
'Anderson, Kirsty M.'
'Baber, R. Angharad'
'Connelly, Neil G.'
'Prime, Christopher J.'

_publ_section_title
;
 Homo- and heterodinuclear complexes of the tetrakis(pyrazolyl)borate
 ligand.
;
_journal_issue 25
_journal_name_full 'Dalton transactions (Cambridge, England : 2003)'
_journal_page_first 5899
_journal_page_last 5907
_journal_paper_doi 10.1039/c0dt00044b
_journal_volume 39
_journal_year 2010
_chemical_formula_moiety 'C16 H12 B N8 O4 Rh2, F6 P'
_chemical_formula_sum 'C16 H12 B F6 N8 O4 P Rh2'
_chemical_formula_weight 741.94
_chemical_name_systematic
;
?
;
_space_group_IT_number 14
_symmetry_cell_setting monoclinic
_symmetry_space_group_name_Hall '-P 2ybc'
_symmetry_space_group_name_H-M 'P 1 21/c 1'
_atom_sites_solution_hydrogens geom
_atom_sites_solution_primary direct
_atom_sites_solution_secondary difmap
_audit_creation_method SHELXL-97
_cell_angle_alpha 90.00
_cell_angle_beta 103.042(3)
_cell_angle_gamma 90.00
_cell_formula_units_Z 4
_cell_length_a 11.3967(18)
_cell_length_b 12.453(2)
_cell_length_c 17.059(3)
_cell_measurement_reflns_used 208
_cell_measurement_temperature 173(2)
_cell_measurement_theta_max 23.258
_cell_measurement_theta_min 2.451
_cell_volume 2358.6(7)
_computing_cell_refinement 'Bruker SMART'
_computing_data_collection 'Bruker SMART'
_computing_data_reduction 'Bruker SAINT'
_computing_molecular_graphics 'Bruker SHELXTL'
_computing_publication_material 'Bruker SHELXTL'
_computing_structure_refinement 'SHELXL-97 (Sheldrick, 1997)'
_computing_structure_solution 'SHELXS-97 (Sheldrick, 1990)'
_diffrn_ambient_temperature 173(2)
_diffrn_measured_fraction_theta_full 0.996
_diffrn_measured_fraction_theta_max 0.996
_diffrn_measurement_device_type 'CCD area detector'
_diffrn_measurement_method '\w scans'
_diffrn_radiation_monochromator graphite
_diffrn_radiation_source 'fine-focus sealed tube'
_diffrn_radiation_type MoK\a
_diffrn_radiation_wavelength 0.71073
_diffrn_reflns_av_R_equivalents 0.0306
_diffrn_reflns_av_sigmaI/netI 0.0353
_diffrn_reflns_limit_h_max 12
_diffrn_reflns_limit_h_min -12
_diffrn_reflns_limit_k_max 13
_diffrn_reflns_limit_k_min -13
_diffrn_reflns_limit_l_max 18
_diffrn_reflns_limit_l_min -10
_diffrn_reflns_number 10391
_diffrn_reflns_theta_full 23.27
_diffrn_reflns_theta_max 23.27
_diffrn_reflns_theta_min 1.83
_exptl_absorpt_coefficient_mu 1.558
_exptl_absorpt_correction_T_max 0.840622
_exptl_absorpt_correction_T_min 0.668774
_exptl_absorpt_correction_type multi-scan
_exptl_absorpt_process_details 'SADABS (Sheldrick, 1996)'
_exptl_crystal_colour yellow
_exptl_crystal_density_diffrn 2.089
_exptl_crystal_density_method 'not measured'
_exptl_crystal_description block
_exptl_crystal_F_000 1440
_exptl_crystal_size_max 0.20
_exptl_crystal_size_mid 0.15
_exptl_crystal_size_min 0.10
_refine_diff_density_max 0.435
_refine_diff_density_min -0.334
_refine_diff_density_rms 0.078
_refine_ls_extinction_method none
_refine_ls_goodness_of_fit_ref 0.933
_refine_ls_hydrogen_treatment constr
_refine_ls_matrix_type full
_refine_ls_number_parameters 343
_refine_ls_number_reflns 3382
_refine_ls_number_restraints 0
_refine_ls_restrained_S_all 0.933
_refine_ls_R_factor_all 0.0301
_refine_ls_R_factor_gt 0.0240
_refine_ls_shift/su_max 0.002
_refine_ls_shift/su_mean 0.000
_refine_ls_structure_factor_coef Fsqd
_refine_ls_weighting_details 'calc w=1/[\s^2^(Fo^2^)+(0.0250P)^2^+0.0000P] where P=(Fo^2^+2Fc^2^)/3'
_refine_ls_weighting_scheme calc
_refine_ls_wR_factor_gt 0.0499
_refine_ls_wR_factor_ref 0.0514
_reflns_number_gt 2822
_reflns_number_total 3382
_reflns_threshold_expression >2sigma(I)
_cod_data_source_file c0dt00044b.txt
_cod_data_source_block 4+
_cod_original_cell_volume 2358.6(6)
_cod_original_sg_symbol_H-M P21/c
_cod_database_code 7025898

loop_
_symmetry_equiv_pos_as_xyz
'x, y, z'
'-x, y+1/2, -z+1/2'
'-x, -y, -z'
'x, -y-1/2, z-1/2'

loop_
_atom_site_label
_atom_site_type_symbol
_atom_site_fract_x
_atom_site_fract_y
_atom_site_fract_z
_atom_site_U_iso_or_equiv
_atom_site_adp_type
_atom_site_occupancy
_atom_site_symmetry_multiplicity
_atom_site_calc_flag
_atom_site_refinement_flags
Rh1 Rh 0.15623(2) 1.04786(2) 0.045683(17) 0.01771(9) Uani 1 1 d .
Rh2 Rh 0.44480(2) 1.45542(2) 0.133049(17) 0.01786(9) Uani 1 1 d .
P1 P 0.13301(8) 0.68231(7) 0.19572(6) 0.0209(2) Uani 1 1 d .
F1 F 0.02442(19) 0.76162(17) 0.16630(17) 0.0586(8) Uani 1 1 d .
F2 F 0.15325(19) 0.72901(17) 0.28497(13) 0.0424(6) Uani 1 1 d .
F3 F 0.04207(17) 0.59465(16) 0.21784(13) 0.0324(5) Uani 1 1 d .
F4 F 0.22569(17) 0.76976(15) 0.17623(12) 0.0288(5) Uani 1 1 d .
F5 F 0.24291(17) 0.60143(16) 0.22683(14) 0.0383(6) Uani 1 1 d .
F6 F 0.1148(2) 0.63339(19) 0.10843(13) 0.0590(8) Uani 1 1 d .
O1 O 0.2027(2) 0.8216(2) -0.00074(15) 0.0365(7) Uani 1 1 d .
O2 O 0.1384(2) 0.97976(19) 0.21051(17) 0.0345(7) Uani 1 1 d .
O3 O 0.4626(2) 1.6931(2) 0.15827(16) 0.0338(7) Uani 1 1 d .
O4 O 0.5571(2) 1.43336(19) 0.30876(18) 0.0361(7) Uani 1 1 d .
N2 N 0.2338(2) 1.2046(2) -0.07322(16) 0.0158(6) Uani 1 1 d .
N1 N 0.1832(2) 1.1069(2) -0.06330(17) 0.0171(7) Uani 1 1 d .
N5 N 0.3557(2) 1.4736(2) 0.01264(17) 0.0179(7) Uani 1 1 d .
N6 N 0.2859(2) 1.3968(2) -0.03443(17) 0.0164(7) Uani 1 1 d .
N4 N 0.1753(2) 1.2912(2) 0.04762(16) 0.0164(7) Uani 1 1 d .
N3 N 0.1326(2) 1.2032(2) 0.08008(16) 0.0180(7) Uani 1 1 d .
N8 N 0.3927(2) 1.2410(2) 0.04757(16) 0.0168(6) Uani 1 1 d .
N7 N 0.4568(2) 1.2927(2) 0.11451(16) 0.0173(7) Uani 1 1 d .
C1 C 0.1823(3) 0.9061(3) 0.0171(2) 0.0237(9) Uani 1 1 d .
C2 C 0.1430(3) 1.0010(3) 0.1469(3) 0.0257(9) Uani 1 1 d .
C3 C 0.4506(3) 1.6038(3) 0.1485(2) 0.0231(9) Uani 1 1 d .
C4 C 0.5157(3) 1.4409(3) 0.2419(3) 0.0241(9) Uani 1 1 d .
C5 C 0.2631(3) 1.2066(3) -0.1451(2) 0.0206(8) Uani 1 1 d .
H5A H 0.3010 1.2648 -0.1656 0.025 Uiso 1 1 calc R
C6 C 0.2299(3) 1.1114(3) -0.1842(2) 0.0206(8) Uani 1 1 d .
H6A H 0.2391 1.0908 -0.2361 0.025 Uiso 1 1 calc R
C7 C 0.1802(3) 1.0521(3) -0.1315(2) 0.0188(8) Uani 1 1 d .
H7A H 0.1481 0.9819 -0.1420 0.023 Uiso 1 1 calc R
C8 C 0.3326(3) 1.5661(3) -0.0281(2) 0.0217(9) Uani 1 1 d .
H8A H 0.3694 1.6329 -0.0103 0.026 Uiso 1 1 calc R
C9 C 0.2484(3) 1.5515(3) -0.0989(2) 0.0227(9) Uani 1 1 d .
H9A H 0.2170 1.6040 -0.1385 0.027 Uiso 1 1 calc R
C10 C 0.2197(3) 1.4450(3) -0.0999(2) 0.0203(8) Uani 1 1 d .
H10A H 0.1617 1.4103 -0.1408 0.024 Uiso 1 1 calc R
C11 C 0.1293(3) 1.3806(3) 0.0746(2) 0.0198(8) Uani 1 1 d .
H11A H 0.1450 1.4523 0.0610 0.024 Uiso 1 1 calc R
C12 C 0.0567(3) 1.3513(3) 0.1246(2) 0.0220(8) Uani 1 1 d .
H12A H 0.0127 1.3971 0.1521 0.026 Uiso 1 1 calc R
C13 C 0.0613(3) 1.2400(3) 0.1264(2) 0.0208(8) Uani 1 1 d .
H13A H 0.0195 1.1960 0.1565 0.025 Uiso 1 1 calc R
C14 C 0.4486(3) 1.1468(3) 0.0402(2) 0.0202(8) Uani 1 1 d .
H14A H 0.4224 1.0951 -0.0010 0.024 Uiso 1 1 calc R
C15 C 0.5487(3) 1.1375(3) 0.1014(2) 0.0213(8) Uani 1 1 d .
H15A H 0.6048 1.0800 0.1109 0.026 Uiso 1 1 calc R
C16 C 0.5508(3) 1.2300(3) 0.1465(2) 0.0201(8) Uani 1 1 d .
H16A H 0.6105 1.2466 0.1935 0.024 Uiso 1 1 calc R
B1 B 0.2711(3) 1.2832(3) -0.0025(2) 0.0171(9) Uani 1 1 d .

loop_
_atom_site_aniso_label
_atom_site_aniso_U_11
_atom_site_aniso_U_22
_atom_site_aniso_U_33
_atom_site_aniso_U_23
_atom_site_aniso_U_13
_atom_site_aniso_U_12
Rh1 0.02169(16) 0.01413(16) 0.01734(18) 0.00013(12) 0.00448(13) 0.00054(12)
Rh2 0.01809(16) 0.01539(16) 0.01951(19) -0.00252(12) 0.00300(12) -0.00035(12)
P1 0.0224(5) 0.0166(5) 0.0218(6) -0.0018(4) 0.0012(4) 0.0005(4)
F1 0.0257(13) 0.0289(14) 0.109(2) 0.0149(13) -0.0095(13) 0.0049(11)
F2 0.0461(14) 0.0551(15) 0.0320(15) -0.0237(12) 0.0217(12) -0.0234(12)
F3 0.0261(12) 0.0282(12) 0.0402(15) 0.0003(10) 0.0020(10) -0.0085(9)
F4 0.0315(12) 0.0196(11) 0.0371(14) 0.0063(9) 0.0113(10) -0.0002(9)
F5 0.0295(12) 0.0278(12) 0.0607(17) 0.0164(11) 0.0169(12) 0.0088(10)
F6 0.113(2) 0.0420(15) 0.0194(14) -0.0072(11) 0.0084(14) -0.0218(15)
O1 0.063(2) 0.0171(16) 0.0313(18) 0.0008(12) 0.0142(15) 0.0061(14)
O2 0.0579(19) 0.0240(15) 0.0250(18) 0.0055(13) 0.0161(15) 0.0078(13)
O3 0.0347(16) 0.0224(16) 0.0476(19) -0.0072(13) 0.0161(14) -0.0059(13)
O4 0.0487(18) 0.0300(16) 0.0242(18) -0.0054(13) -0.0030(15) 0.0019(13)
N2 0.0174(15) 0.0131(16) 0.0172(18) 0.0005(12) 0.0040(13) 0.0005(12)
N1 0.0170(15) 0.0161(16) 0.0178(19) 0.0015(13) 0.0029(13) 0.0015(12)
N5 0.0168(15) 0.0144(16) 0.0224(19) -0.0020(13) 0.0046(13) -0.0016(12)
N6 0.0150(15) 0.0153(16) 0.0185(18) 0.0002(13) 0.0027(13) -0.0007(12)
N4 0.0151(15) 0.0149(16) 0.0182(18) -0.0007(12) 0.0017(13) -0.0012(12)
N3 0.0226(16) 0.0126(15) 0.0189(18) -0.0016(13) 0.0047(14) -0.0018(13)
N8 0.0187(15) 0.0168(16) 0.0152(17) -0.0011(13) 0.0044(13) 0.0002(13)
N7 0.0146(15) 0.0191(16) 0.0160(18) -0.0028(13) -0.0013(13) -0.0019(13)
C1 0.029(2) 0.026(2) 0.014(2) 0.0040(17) 0.0009(17) -0.0012(18)
C2 0.033(2) 0.0111(19) 0.034(3) -0.0006(18) 0.011(2) 0.0033(17)
C3 0.0145(19) 0.028(2) 0.027(2) -0.0022(18) 0.0051(17) -0.0003(17)
C4 0.023(2) 0.014(2) 0.034(3) -0.0079(18) 0.0062(19) -0.0004(16)
C5 0.0226(19) 0.021(2) 0.020(2) 0.0027(16) 0.0082(17) 0.0034(16)
C6 0.0206(19) 0.027(2) 0.013(2) -0.0042(16) 0.0018(16) 0.0039(16)
C7 0.0205(19) 0.0149(19) 0.019(2) -0.0050(16) 0.0014(16) 0.0017(15)
C8 0.025(2) 0.0112(19) 0.031(3) 0.0001(16) 0.0084(18) -0.0014(15)
C9 0.023(2) 0.021(2) 0.024(2) 0.0086(17) 0.0053(18) 0.0043(17)
C10 0.0179(18) 0.024(2) 0.017(2) 0.0026(16) 0.0009(16) 0.0020(16)
C11 0.0218(19) 0.0097(19) 0.027(2) -0.0023(15) 0.0034(17) 0.0028(15)
C12 0.0188(19) 0.023(2) 0.024(2) -0.0081(16) 0.0058(17) 0.0030(16)
C13 0.0201(19) 0.025(2) 0.019(2) -0.0027(16) 0.0089(17) -0.0020(16)
C14 0.0220(19) 0.0143(19) 0.024(2) -0.0047(16) 0.0044(17) 0.0040(16)
C15 0.0154(18) 0.019(2) 0.029(2) 0.0007(17) 0.0051(17) 0.0050(15)
C16 0.0162(18) 0.021(2) 0.021(2) 0.0059(16) 0.0009(16) 0.0028(16)
B1 0.018(2) 0.018(2) 0.015(2) -0.0015(17) 0.0030(18) 0.0017(17)

loop_
_atom_type_symbol
_atom_type_description
_atom_type_scat_dispersion_real
_atom_type_scat_dispersion_imag
_atom_type_scat_source
C C 0.0033 0.0016 'International Tables Vol C Tables 4.2.6.8 and 6.1.1.4'
H H 0.0000 0.0000 'International Tables Vol C Tables 4.2.6.8 and 6.1.1.4'
B B 0.0013 0.0007 'International Tables Vol C Tables 4.2.6.8 and 6.1.1.4'
N N 0.0061 0.0033 'International Tables Vol C Tables 4.2.6.8 and 6.1.1.4'
O O 0.0106 0.0060 'International Tables Vol C Tables 4.2.6.8 and 6.1.1.4'
F F 0.0171 0.0103 'International Tables Vol C Tables 4.2.6.8 and 6.1.1.4'
P P 0.1023 0.0942 'International Tables Vol C Tables 4.2.6.8 and 6.1.1.4'
Rh Rh -1.1178 0.9187 'International Tables Vol C Tables 4.2.6.8 and 6.1.1.4'

loop_
_geom_angle_atom_site_label_1
_geom_angle_atom_site_label_2
_geom_angle_atom_site_label_3
_geom_angle
C2 Rh1 C1 89.82(15)
C2 Rh1 N3 89.26(13)
C1 Rh1 N3 178.12(13)
C2 Rh1 N1 175.52(14)
C1 Rh1 N1 92.06(13)
N3 Rh1 N1 88.74(10)
C4 Rh2 C3 87.79(15)
C4 Rh2 N7 91.65(13)
C3 Rh2 N7 173.93(12)
C4 Rh2 N5 176.70(12)
C3 Rh2 N5 91.46(13)
N7 Rh2 N5 89.42(10)
F1 P1 F6 90.83(15)
F1 P1 F2 90.55(14)
F6 P1 F2 178.51(15)
F1 P1 F5 179.19(15)
F6 P1 F5 89.81(14)
F2 P1 F5 88.81(13)
F1 P1 F4 90.86(12)
F6 P1 F4 91.10(12)
F2 P1 F4 89.44(11)
F5 P1 F4 89.62(11)
F1 P1 F3 89.93(12)
F6 P1 F3 90.27(13)
F2 P1 F3 89.17(11)
F5 P1 F3 89.58(11)
F4 P1 F3 178.41(13)
C5 N2 N1 109.1(3)
C5 N2 B1 128.6(3)
N1 N2 B1 121.1(3)
C7 N1 N2 105.8(3)
C7 N1 Rh1 127.8(2)
N2 N1 Rh1 124.9(2)
C8 N5 N6 105.9(3)
C8 N5 Rh2 126.7(2)
N6 N5 Rh2 125.9(2)
C10 N6 N5 108.5(3)
C10 N6 B1 128.3(3)
N5 N6 B1 121.7(3)
C11 N4 N3 108.7(3)
C11 N4 B1 128.5(3)
N3 N4 B1 122.5(3)
C13 N3 N4 106.5(3)
C13 N3 Rh1 128.9(2)
N4 N3 Rh1 123.87(19)
C14 N8 N7 108.1(3)
C14 N8 B1 128.7(3)
N7 N8 B1 122.9(3)
C16 N7 N8 107.0(3)
C16 N7 Rh2 125.9(2)
N8 N7 Rh2 123.3(2)
O1 C1 Rh1 177.1(3)
O2 C2 Rh1 174.8(3)
O3 C3 Rh2 175.1(3)
O4 C4 Rh2 178.5(3)
N2 C5 C6 109.3(3)
N2 C5 H5A 125.3
C6 C5 H5A 125.3
C5 C6 C7 104.7(3)
C5 C6 H6A 127.6
C7 C6 H6A 127.6
N1 C7 C6 111.0(3)
N1 C7 H7A 124.5
C6 C7 H7A 124.5
N5 C8 C9 111.0(3)
N5 C8 H8A 124.5
C9 C8 H8A 124.5
C10 C9 C8 104.9(3)
C10 C9 H9A 127.6
C8 C9 H9A 127.6
N6 C10 C9 109.7(3)
N6 C10 H10A 125.2
C9 C10 H10A 125.2
N4 C11 C12 109.2(3)
N4 C11 H11A 125.4
C12 C11 H11A 125.4
C11 C12 C13 104.8(3)
C11 C12 H12A 127.6
C13 C12 H12A 127.6
N3 C13 C12 110.8(3)
N3 C13 H13A 124.6
C12 C13 H13A 124.6
N8 C14 C15 109.4(3)
N8 C14 H14A 125.3
C15 C14 H14A 125.3
C14 C15 C16 105.2(3)
C14 C15 H15A 127.4
C16 C15 H15A 127.4
N7 C16 C15 110.3(3)
N7 C16 H16A 124.8
C15 C16 H16A 124.8
N4 B1 N2 111.9(3)
N4 B1 N6 106.6(3)
N2 B1 N6 109.9(3)
N4 B1 N8 112.1(3)
N2 B1 N8 105.8(3)
N6 B1 N8 110.6(3)

loop_
_geom_bond_atom_site_label_1
_geom_bond_atom_site_label_2
_geom_bond_distance
Rh1 C2 1.861(4)
Rh1 C1 1.874(4)
Rh1 N3 2.056(3)
Rh1 N1 2.086(3)
Rh2 C4 1.859(4)
Rh2 C3 1.865(4)
Rh2 N7 2.060(3)
Rh2 N5 2.088(3)
P1 F1 1.574(2)
P1 F6 1.579(2)
P1 F2 1.597(2)
P1 F5 1.601(2)
P1 F4 1.603(2)
P1 F3 1.608(2)
O1 C1 1.133(4)
O2 C2 1.130(4)
O3 C3 1.128(4)
O4 C4 1.136(4)
N2 C5 1.342(4)
N2 N1 1.373(3)
N2 B1 1.536(5)
N1 C7 1.342(4)
N5 C8 1.341(4)
N5 N6 1.380(4)
N6 C10 1.340(4)
N6 B1 1.539(5)
N4 C11 1.355(4)
N4 N3 1.367(3)
N4 B1 1.535(4)
N3 C13 1.335(4)
N8 C14 1.354(4)
N8 N7 1.370(4)
N8 B1 1.547(5)
N7 C16 1.339(4)
C5 C6 1.371(5)
C5 H5A 0.9500
C6 C7 1.380(5)
C6 H6A 0.9500
C7 H7A 0.9500
C8 C9 1.376(5)
C8 H8A 0.9500
C9 C10 1.365(4)
C9 H9A 0.9500
C10 H10A 0.9500
C11 C12 1.364(5)
C11 H11A 0.9500
C12 C13 1.387(5)
C12 H12A 0.9500
C13 H13A 0.9500
C14 C15 1.366(5)
C14 H14A 0.9500
C15 C16 1.382(5)
C15 H15A 0.9500
C16 H16A 0.9500
